data_1527160
loop_
_publ_author_name
'Bodak, O.I.'
'Bel'skii, V.K.'
'Pecharskii, V.K.'
'Oleksin, O.Ya.'
'Zhukov, S.G.'

_publ_section_title
;
 New ternary germanides Er6-x M6 Ge4 (M= Co, Fe), derivatives of
 structural type Ca Cu5
;
_journal_name_full
;
Dopovidi Akademii Nauk Ukrains'koi RSR, Seriya B: Geologichni, Khimichni ta 
Biologichni Nauki
;
_journal_page_first 30
_journal_page_last 34
_journal_volume 1990
_journal_year 1990
_chemical_formula_sum 'Co3 Er1.02 Ge2'
_space_group_IT_number 193
_symmetry_space_group_name_Hall '-P 6c 2'
_symmetry_space_group_name_H-M 'P 63/m c m'
_cell_angle_alpha 90
_cell_angle_beta 90
_cell_angle_gamma 120
_cell_formula_units_Z 2
_cell_length_a 5.091
_cell_length_b 5.091
_cell_length_c 7.861
_cell_volume 176.447
_citation_journal_id_ASTM DANND6
_cod_data_source_file Bodak_DANND6_1990_334.cif
_cod_data_source_block Co3Er1.02Ge2
_cod_original_cell_volume 176.4471
_cod_database_code 1527160

loop_
_symmetry_equiv_pos_as_xyz
x,y,z
x-y,x,z+1/2
-y,x-y,z
-x,-y,z+1/2
-x+y,-x,z
y,-x+y,z+1/2
-y,-x,-z
x-y,-y,-z+1/2
x,x-y,-z
y,x,-z+1/2
-x+y,y,-z
-x,-x+y,-z+1/2
-x,-y,-z
-x+y,-x,-z-1/2
y,-x+y,-z
x,y,-z-1/2
x-y,x,-z
-y,x-y,-z-1/2
y,x,z
-x+y,y,z-1/2
-x,-x+y,z
-y,-x,z-1/2
x-y,-y,z
x,x-y,z-1/2

loop_
_atom_site_label
_atom_site_type_symbol
_atom_site_fract_x
_atom_site_fract_y
_atom_site_fract_z
_atom_site_occupancy
_atom_site_U_iso_or_equiv
Er2 Er 0 0 0.1533 0.27 0.0
Er1 Er 0 0 0 0.48 0.0
Co1 Co 0.5187 0 0.25 1 0.0
Ge2 Ge 0.3333 0.6667 0 1 0.0
